data_4118871
loop_
_publ_author_name
'Lieby Zborovsky'
'Roman Dobrovetsky'
'Mark Botoshansky'
'Dmitry Bravo-Zhivotovskii'
'Yitzhak Apeloig'

_publ_section_title
;
 Synthesis of Silenyllithiums Li(R'3Si)Si=C(SiR3)(1-Ad) via Transient
 Silyne-Silylidene Intermediates
;
_journal_name_full 'Journal of the American Chemical Society'
_journal_page_first 18229
_journal_page_last 18232
_journal_paper_doi 10.1021/ja308777v
_journal_volume 134
_journal_year 2012
_chemical_formula_sum 'C37 H73 Li O2 Si3'
_chemical_formula_weight 641.16
_chemical_name_common Dimitry-171
_chemical_name_systematic
; 
 ? 
;
_space_group_IT_number 14
_symmetry_cell_setting monoclinic
_symmetry_space_group_name_Hall '-P 2ybc'
_symmetry_space_group_name_H-M 'P 1 21/c 1'
_atom_sites_solution_hydrogens geom
_atom_sites_solution_primary direct
_atom_sites_solution_secondary difmap
_audit_creation_method SHELXL-97
_cell_angle_alpha 90.00
_cell_angle_beta 94.99(2)
_cell_angle_gamma 90.00
_cell_formula_units_Z 4
_cell_length_a 16.155(3)
_cell_length_b 14.310(3)
_cell_length_c 17.608(4)
_cell_measurement_reflns_used 33812
_cell_measurement_temperature 250(2)
_cell_measurement_theta_max 25.45
_cell_measurement_theta_min 1.84
_cell_volume 4055.2(15)
_computing_cell_refinement 'DENZO HKL2000 (Otwinowski & Minor 1997)'
_computing_data_collection 'Collect (Nonius, 2006)'
_computing_data_reduction 'DENZO HKL2000 (Otwinowski & Minor 1997)'
_computing_molecular_graphics 'TEXSAN  (MSC, 1999)'
_computing_structure_refinement 'SHELXL-97 (Sheldrick, 1997)'
_computing_structure_solution 'SHELXS-97 (Sheldrick, 1997)'
_diffrn_ambient_temperature 250(2)
_diffrn_measured_fraction_theta_full 0.942
_diffrn_measured_fraction_theta_max 0.942
_diffrn_measurement_device_type 'Nonius KappaCCD'
_diffrn_measurement_method 'phi- and omega-scans'
_diffrn_radiation_monochromator graphite
_diffrn_radiation_source 'fine-focus sealed tube'
_diffrn_radiation_type MoK\a
_diffrn_radiation_wavelength 0.71073
_diffrn_reflns_av_R_equivalents 0.0900
_diffrn_reflns_av_sigmaI/netI 0.0945
_diffrn_reflns_limit_h_max 19
_diffrn_reflns_limit_h_min 0
_diffrn_reflns_limit_k_max 17
_diffrn_reflns_limit_k_min 0
_diffrn_reflns_limit_l_max 18
_diffrn_reflns_limit_l_min -19
_diffrn_reflns_number 33812
_diffrn_reflns_theta_full 25.01
_diffrn_reflns_theta_max 25.01
_diffrn_reflns_theta_min 1.84
_diffrn_standards_number 0
_exptl_absorpt_coefficient_mu 0.145
_exptl_absorpt_correction_type none
_exptl_crystal_colour red
_exptl_crystal_density_diffrn 1.050
_exptl_crystal_description prism
_exptl_crystal_F_000 1424
_exptl_crystal_size_max 0.45
_exptl_crystal_size_mid 0.18
_exptl_crystal_size_min 0.12
_refine_diff_density_max 0.335
_refine_diff_density_min -0.256
_refine_diff_density_rms 0.046
_refine_ls_extinction_method none
_refine_ls_goodness_of_fit_ref 0.985
_refine_ls_hydrogen_treatment constr
_refine_ls_matrix_type full
_refine_ls_number_parameters 402
_refine_ls_number_reflns 6726
_refine_ls_number_restraints 0
_refine_ls_restrained_S_all 0.985
_refine_ls_R_factor_all 0.1347
_refine_ls_R_factor_gt 0.0615
_refine_ls_shift/su_max 0.000
_refine_ls_shift/su_mean 0.000
_refine_ls_structure_factor_coef Fsqd
_refine_ls_weighting_details 'calc w=1/[\s^2^(Fo^2^)+(0.0740P)^2^+0.0000P] where P=(Fo^2^+2Fc^2^)/3'
_refine_ls_weighting_scheme calc
_refine_ls_wR_factor_gt 0.1376
_refine_ls_wR_factor_ref 0.1571
_reflns_number_gt 3666
_reflns_number_total 6726
_reflns_threshold_expression >2sigma(I)
_cod_data_source_file ja308777v_si_001.cif
_cod_data_source_block Dimitry-171
_cod_original_sg_symbol_H-M 'P 21/c'
_cod_database_code 4118871

loop_
_symmetry_equiv_pos_as_xyz
'x, y, z'
'-x, y+1/2, -z+1/2'
'-x, -y, -z'
'x, -y-1/2, z-1/2'

loop_
_atom_site_label
_atom_site_type_symbol
_atom_site_fract_x
_atom_site_fract_y
_atom_site_fract_z
_atom_site_U_iso_or_equiv
_atom_site_adp_type
_atom_site_occupancy
_atom_site_symmetry_multiplicity
_atom_site_calc_flag
_atom_site_refinement_flags
Si1 Si 0.90638(6) 0.20028(6) 0.18745(5) 0.0378(3) Uani 1 1 d .
Si2 Si 0.73673(6) 0.26532(6) 0.12197(5) 0.0410(3) Uani 1 1 d .
Si3 Si 0.59744(6) 0.25224(7) 0.05799(5) 0.0432(3) Uani 1 1 d .
O1 O 0.81379(17) 0.52234(16) 0.06506(12) 0.0537(7) Uani 1 1 d .
O2 O 0.75529(19) 0.50854(17) 0.23251(14) 0.0668(8) Uani 1 1 d .
C1 C 0.7940(2) 0.1674(2) 0.15916(16) 0.0374(8) Uani 1 1 d .
C2 C 0.9210(2) 0.3310(2) 0.1780(2) 0.0534(10) Uani 1 1 d .
H2A H 0.9034 0.3502 0.1262 0.080 Uiso 1 1 calc R
H2B H 0.9791 0.3465 0.1897 0.080 Uiso 1 1 calc R
H2C H 0.8879 0.3632 0.2132 0.080 Uiso 1 1 calc R
C3 C 0.9461(2) 0.1823(2) 0.29480(17) 0.0463(9) Uani 1 1 d .
C4 C 0.8722(3) 0.1958(3) 0.34305(18) 0.0631(12) Uani 1 1 d .
H4A H 0.8320 0.1463 0.3318 0.095 Uiso 1 1 calc R
H4B H 0.8463 0.2558 0.3311 0.095 Uiso 1 1 calc R
H4C H 0.8917 0.1939 0.3967 0.095 Uiso 1 1 calc R
C5 C 0.9875(3) 0.0876(3) 0.3152(2) 0.0633(12) Uani 1 1 d .
H5A H 1.0017 0.0844 0.3698 0.095 Uiso 1 1 calc R
H5B H 1.0375 0.0813 0.2889 0.095 Uiso 1 1 calc R
H5C H 0.9493 0.0374 0.2998 0.095 Uiso 1 1 calc R
C6 C 1.0114(3) 0.2564(3) 0.3218(2) 0.0701(12) Uani 1 1 d .
H6A H 0.9865 0.3181 0.3172 0.105 Uiso 1 1 calc R
H6B H 1.0578 0.2530 0.2905 0.105 Uiso 1 1 calc R
H6C H 1.0309 0.2447 0.3746 0.105 Uiso 1 1 calc R
C7 C 0.9846(2) 0.1511(3) 0.11918(18) 0.0478(9) Uani 1 1 d .
C8 C 1.0731(3) 0.1869(3) 0.1413(2) 0.0741(13) Uani 1 1 d .
H8A H 1.0940 0.1596 0.1896 0.111 Uiso 1 1 calc R
H8B H 1.0722 0.2545 0.1460 0.111 Uiso 1 1 calc R
H8C H 1.1089 0.1693 0.1023 0.111 Uiso 1 1 calc R
C9 C 0.9922(3) 0.0440(3) 0.1133(2) 0.0708(13) Uani 1 1 d .
H9A H 1.0373 0.0284 0.0827 0.106 Uiso 1 1 calc R
H9B H 0.9406 0.0184 0.0896 0.106 Uiso 1 1 calc R
H9C H 1.0033 0.0177 0.1640 0.106 Uiso 1 1 calc R
C10 C 0.9573(3) 0.1877(3) 0.0381(2) 0.0784(14) Uani 1 1 d .
H10A H 0.9954 0.1650 0.0027 0.118 Uiso 1 1 calc R
H10B H 0.9577 0.2555 0.0384 0.118 Uiso 1 1 calc R
H10C H 0.9016 0.1656 0.0225 0.118 Uiso 1 1 calc R
C11 C 0.7604(2) 0.0659(2) 0.16320(17) 0.0393(8) Uani 1 1 d .
C12 C 0.6769(2) 0.0647(2) 0.2006(2) 0.0519(10) Uani 1 1 d .
H12A H 0.6857 0.0901 0.2524 0.062 Uiso 1 1 calc R
H12B H 0.6368 0.1051 0.1713 0.062 Uiso 1 1 calc R
C13 C 0.6406(3) -0.0346(3) 0.2042(3) 0.0687(12) Uani 1 1 d .
H13 H 0.5876 -0.0323 0.2285 0.082 Uiso 1 1 calc R
C14 C 0.7023(3) -0.0959(3) 0.2513(2) 0.0661(12) Uani 1 1 d .
H14A H 0.7115 -0.0711 0.3032 0.079 Uiso 1 1 calc R
H14B H 0.6800 -0.1594 0.2543 0.079 Uiso 1 1 calc R
C15 C 0.7834(3) -0.0985(3) 0.2150(2) 0.0598(11) Uani 1 1 d .
H15 H 0.8236 -0.1380 0.2461 0.072 Uiso 1 1 calc R
C16 C 0.8177(2) 0.0003(2) 0.21159(18) 0.0471(9) Uani 1 1 d .
H16A H 0.8718 -0.0018 0.1905 0.056 Uiso 1 1 calc R
H16B H 0.8263 0.0253 0.2635 0.056 Uiso 1 1 calc R
C17 C 0.7436(3) 0.0230(2) 0.08304(19) 0.0580(11) Uani 1 1 d .
H17A H 0.7956 0.0206 0.0583 0.070 Uiso 1 1 calc R
H17B H 0.7044 0.0627 0.0521 0.070 Uiso 1 1 calc R
C18 C 0.7071(4) -0.0772(3) 0.0871(2) 0.0747(14) Uani 1 1 d .
H18 H 0.6972 -0.1033 0.0350 0.090 Uiso 1 1 calc R
C19 C 0.6255(4) -0.0749(3) 0.1252(3) 0.0922(17) Uani 1 1 d .
H19A H 0.5846 -0.0366 0.0948 0.111 Uiso 1 1 calc R
H19B H 0.6031 -0.1383 0.1280 0.111 Uiso 1 1 calc R
C20 C 0.7711(3) -0.1378(3) 0.1344(2) 0.0783(15) Uani 1 1 d .
H20A H 0.7512 -0.2024 0.1359 0.094 Uiso 1 1 calc R
H20B H 0.8240 -0.1376 0.1111 0.094 Uiso 1 1 calc R
C21 C 0.5324(3) 0.1431(3) 0.0400(2) 0.0724(13) Uani 1 1 d .
H21A H 0.5215 0.1152 0.0883 0.109 Uiso 1 1 calc R
H21B H 0.5623 0.0989 0.0108 0.109 Uiso 1 1 calc R
H21C H 0.4802 0.1594 0.0117 0.109 Uiso 1 1 calc R
C22 C 0.6092(2) 0.2989(3) -0.04362(18) 0.0511(10) Uani 1 1 d .
C23 C 0.6622(4) 0.2279(4) -0.0829(3) 0.126(2) Uani 1 1 d .
H23A H 0.6706 0.2496 -0.1339 0.189 Uiso 1 1 calc R
H23B H 0.6341 0.1680 -0.0860 0.189 Uiso 1 1 calc R
H23C H 0.7157 0.2212 -0.0537 0.189 Uiso 1 1 calc R
C24 C 0.5269(3) 0.3103(3) -0.0924(2) 0.0846(15) Uani 1 1 d .
H24A H 0.4927 0.3558 -0.0689 0.127 Uiso 1 1 calc R
H24B H 0.4982 0.2508 -0.0963 0.127 Uiso 1 1 calc R
H24C H 0.5376 0.3317 -0.1429 0.127 Uiso 1 1 calc R
C25 C 0.6533(3) 0.3929(4) -0.0441(2) 0.1010(19) Uani 1 1 d .
H25A H 0.6595 0.4113 -0.0963 0.152 Uiso 1 1 calc R
H25B H 0.7076 0.3877 -0.0164 0.152 Uiso 1 1 calc R
H25C H 0.6207 0.4395 -0.0200 0.152 Uiso 1 1 calc R
C26 C 0.5297(3) 0.3306(3) 0.1169(2) 0.0594(11) Uani 1 1 d .
C27 C 0.5314(3) 0.2876(4) 0.1970(2) 0.0942(17) Uani 1 1 d .
H27A H 0.5882 0.2861 0.2200 0.141 Uiso 1 1 calc R
H27B H 0.5095 0.2245 0.1933 0.141 Uiso 1 1 calc R
H27C H 0.4977 0.3251 0.2283 0.141 Uiso 1 1 calc R
C28 C 0.4386(3) 0.3354(4) 0.0847(3) 0.0953(17) Uani 1 1 d .
H28A H 0.4068 0.3697 0.1197 0.143 Uiso 1 1 calc R
H28B H 0.4165 0.2725 0.0783 0.143 Uiso 1 1 calc R
H28C H 0.4348 0.3669 0.0358 0.143 Uiso 1 1 calc R
C29 C 0.5614(3) 0.4319(3) 0.1247(3) 0.1055(19) Uani 1 1 d .
H29A H 0.5258 0.4673 0.1559 0.158 Uiso 1 1 calc R
H29B H 0.5605 0.4603 0.0746 0.158 Uiso 1 1 calc R
H29C H 0.6178 0.4320 0.1487 0.158 Uiso 1 1 calc R
C30 C 0.8663(3) 0.4969(3) 0.0065(2) 0.0661(12) Uani 1 1 d .
H30A H 0.8459 0.4398 -0.0195 0.079 Uiso 1 1 calc R
H30B H 0.9233 0.4861 0.0285 0.079 Uiso 1 1 calc R
C31 C 0.8635(4) 0.5751(4) -0.0467(3) 0.130(3) Uani 1 1 d .
H31A H 0.9192 0.6020 -0.0481 0.156 Uiso 1 1 calc R
H31B H 0.8446 0.5534 -0.0981 0.156 Uiso 1 1 calc R
C32 C 0.8081(4) 0.6437(4) -0.0226(3) 0.104(2) Uani 1 1 d .
H32A H 0.7608 0.6514 -0.0609 0.125 Uiso 1 1 calc R
H32B H 0.8365 0.7040 -0.0155 0.125 Uiso 1 1 calc R
C33 C 0.7797(3) 0.6117(3) 0.0490(3) 0.0835(15) Uani 1 1 d .
H33A H 0.7977 0.6553 0.0900 0.100 Uiso 1 1 calc R
H33B H 0.7189 0.6085 0.0450 0.100 Uiso 1 1 calc R
C34 C 0.7178(3) 0.5978(3) 0.2368(2) 0.0840(15) Uani 1 1 d .
H34A H 0.6723 0.6046 0.1965 0.101 Uiso 1 1 calc R
H34B H 0.7587 0.6472 0.2307 0.101 Uiso 1 1 calc R
C35 C 0.6854(5) 0.6041(5) 0.3134(3) 0.141(3) Uani 1 1 d .
H35A H 0.7164 0.6513 0.3446 0.170 Uiso 1 1 calc R
H35B H 0.6266 0.6218 0.3083 0.170 Uiso 1 1 calc R
C36 C 0.6952(6) 0.5183(4) 0.3464(4) 0.170(4) Uani 1 1 d .
H36A H 0.6410 0.4878 0.3472 0.204 Uiso 1 1 calc R
H36B H 0.7193 0.5251 0.3992 0.204 Uiso 1 1 calc R
C37 C 0.7497(4) 0.4613(3) 0.3035(2) 0.0995(19) Uani 1 1 d .
H37A H 0.8048 0.4556 0.3313 0.119 Uiso 1 1 calc R
H37B H 0.7264 0.3986 0.2950 0.119 Uiso 1 1 calc R
Li1 Li 0.7829(5) 0.4392(4) 0.1425(3) 0.0590(18) Uani 1 1 d .

loop_
_atom_site_aniso_label
_atom_site_aniso_U_11
_atom_site_aniso_U_22
_atom_site_aniso_U_33
_atom_site_aniso_U_23
_atom_site_aniso_U_13
_atom_site_aniso_U_12
Si1 0.0360(6) 0.0386(5) 0.0384(5) 0.0077(4) 0.0006(4) 0.0005(5)
Si2 0.0440(7) 0.0293(5) 0.0495(5) 0.0014(4) 0.0025(4) -0.0005(5)
Si3 0.0359(6) 0.0444(6) 0.0483(5) 0.0037(4) -0.0021(4) -0.0011(5)
O1 0.068(2) 0.0412(15) 0.0534(14) 0.0040(11) 0.0140(13) -0.0022(14)
O2 0.096(3) 0.0428(16) 0.0645(16) -0.0019(12) 0.0252(15) 0.0055(15)
C1 0.042(2) 0.0353(19) 0.0347(16) -0.0003(13) 0.0017(14) -0.0015(17)
C2 0.047(3) 0.038(2) 0.074(2) 0.0096(17) -0.0058(19) -0.0028(19)
C3 0.044(2) 0.055(2) 0.0385(18) 0.0035(15) -0.0042(16) -0.0085(19)
C4 0.074(3) 0.076(3) 0.039(2) -0.0054(18) 0.0027(19) -0.011(2)
C5 0.065(3) 0.064(3) 0.058(2) 0.0197(19) -0.014(2) -0.003(2)
C6 0.068(3) 0.078(3) 0.060(2) 0.001(2) -0.017(2) -0.021(3)
C7 0.038(2) 0.058(2) 0.048(2) 0.0111(16) 0.0102(17) 0.004(2)
C8 0.055(3) 0.088(4) 0.082(3) 0.018(2) 0.023(2) 0.002(3)
C9 0.068(3) 0.070(3) 0.079(3) 0.000(2) 0.031(2) 0.015(3)
C10 0.087(4) 0.105(4) 0.046(2) 0.013(2) 0.022(2) 0.011(3)
C11 0.044(2) 0.0271(18) 0.0460(19) -0.0005(14) 0.0016(16) -0.0027(17)
C12 0.044(3) 0.039(2) 0.072(2) 0.0145(17) 0.0014(19) 0.0034(19)
C13 0.045(3) 0.060(3) 0.099(3) 0.023(2) -0.006(2) -0.018(2)
C14 0.071(3) 0.043(2) 0.084(3) 0.026(2) 0.000(2) -0.012(2)
C15 0.067(3) 0.041(2) 0.069(3) 0.0099(18) -0.006(2) 0.000(2)
C16 0.050(3) 0.042(2) 0.049(2) 0.0026(15) 0.0027(17) -0.0010(19)
C17 0.086(3) 0.036(2) 0.050(2) 0.0000(16) -0.009(2) 0.001(2)
C18 0.119(5) 0.038(2) 0.061(3) -0.0073(18) -0.025(3) -0.015(3)
C19 0.093(4) 0.057(3) 0.117(4) 0.017(3) -0.043(3) -0.031(3)
C20 0.112(4) 0.032(2) 0.088(3) -0.001(2) -0.010(3) 0.006(2)
C21 0.059(3) 0.063(3) 0.089(3) 0.015(2) -0.029(2) -0.015(2)
C22 0.056(3) 0.054(2) 0.0416(19) 0.0014(16) -0.0059(17) -0.001(2)
C23 0.161(6) 0.142(5) 0.082(3) 0.023(3) 0.050(4) 0.073(5)
C24 0.094(4) 0.097(4) 0.058(2) 0.011(2) -0.015(2) -0.014(3)
C25 0.119(5) 0.119(4) 0.061(3) 0.030(3) -0.017(3) -0.059(4)
C26 0.043(3) 0.081(3) 0.054(2) 0.0082(19) 0.0065(18) 0.018(2)
C27 0.085(4) 0.139(5) 0.062(3) 0.020(3) 0.026(2) 0.047(3)
C28 0.052(3) 0.139(5) 0.095(3) 0.015(3) 0.009(3) 0.033(3)
C29 0.094(5) 0.079(4) 0.147(5) -0.036(3) 0.031(4) 0.022(3)
C30 0.075(3) 0.063(3) 0.063(3) -0.002(2) 0.019(2) -0.003(2)
C31 0.177(7) 0.121(5) 0.102(4) 0.062(3) 0.077(4) 0.075(5)
C32 0.141(6) 0.090(4) 0.087(3) 0.042(3) 0.040(3) 0.040(4)
C33 0.109(5) 0.049(3) 0.098(3) 0.017(2) 0.040(3) 0.017(3)
C34 0.109(5) 0.054(3) 0.091(3) -0.006(2) 0.022(3) 0.011(3)
C35 0.189(8) 0.122(5) 0.125(5) -0.007(4) 0.085(5) 0.061(5)
C36 0.313(11) 0.088(4) 0.131(5) 0.017(4) 0.142(6) 0.041(6)
C37 0.164(6) 0.070(3) 0.068(3) 0.007(2) 0.032(3) 0.006(4)
Li1 0.080(6) 0.036(3) 0.063(4) 0.000(3) 0.017(3) 0.000(4)

loop_
_atom_type_symbol
_atom_type_description
_atom_type_scat_dispersion_real
_atom_type_scat_dispersion_imag
_atom_type_scat_source
Si Si 0.0817 0.0704 'International Tables Vol C Tables 4.2.6.8 and 6.1.1.4'
C C 0.0033 0.0016 'International Tables Vol C Tables 4.2.6.8 and 6.1.1.4'
H H 0.0000 0.0000 'International Tables Vol C Tables 4.2.6.8 and 6.1.1.4'
O O 0.0106 0.0060 'International Tables Vol C Tables 4.2.6.8 and 6.1.1.4'
Li Li -0.0003 0.0001 'International Tables Vol C Tables 4.2.6.8 and 6.1.1.4'

loop_
_geom_angle_atom_site_label_1
_geom_angle_atom_site_label_2
_geom_angle_atom_site_label_3
_geom_angle
C2 Si1 C1 110.17(16)
C2 Si1 C7 102.12(17)
C1 Si1 C7 113.87(15)
C2 Si1 C3 100.46(15)
C1 Si1 C3 116.48(14)
C7 Si1 C3 111.85(16)
C1 Si2 Si3 122.82(12)
C1 Si2 Li1 124.6(2)
Si3 Si2 Li1 112.23(17)
C21 Si3 C26 103.7(2)
C21 Si3 C22 103.17(17)
C26 Si3 C22 113.70(17)
C21 Si3 Si2 128.15(14)
C26 Si3 Si2 104.56(13)
C22 Si3 Si2 103.89(13)
C33 O1 C30 109.3(3)
C33 O1 Li1 125.9(3)
C30 O1 Li1 124.2(3)
C34 O2 C37 108.6(3)
C34 O2 Li1 129.0(3)
C37 O2 Li1 120.3(3)
C11 C1 Si2 125.6(3)
C11 C1 Si1 123.3(2)
Si2 C1 Si1 110.95(17)
Si1 C2 H2A 109.5
Si1 C2 H2B 109.5
H2A C2 H2B 109.5
Si1 C2 H2C 109.5
H2A C2 H2C 109.5
H2B C2 H2C 109.5
C4 C3 C6 106.7(3)
C4 C3 C5 108.9(3)
C6 C3 C5 105.2(3)
C4 C3 Si1 108.2(2)
C6 C3 Si1 111.4(2)
C5 C3 Si1 116.1(2)
C3 C4 H4A 109.5
C3 C4 H4B 109.5
H4A C4 H4B 109.5
C3 C4 H4C 109.5
H4A C4 H4C 109.5
H4B C4 H4C 109.5
C3 C5 H5A 109.5
C3 C5 H5B 109.5
H5A C5 H5B 109.5
C3 C5 H5C 109.5
H5A C5 H5C 109.5
H5B C5 H5C 109.5
C3 C6 H6A 109.5
C3 C6 H6B 109.5
H6A C6 H6B 109.5
C3 C6 H6C 109.5
H6A C6 H6C 109.5
H6B C6 H6C 109.5
C8 C7 C9 105.7(3)
C8 C7 C10 107.7(3)
C9 C7 C10 107.0(3)
C8 C7 Si1 111.2(3)
C9 C7 Si1 117.4(2)
C10 C7 Si1 107.4(3)
C7 C8 H8A 109.5
C7 C8 H8B 109.5
H8A C8 H8B 109.5
C7 C8 H8C 109.5
H8A C8 H8C 109.5
H8B C8 H8C 109.5
C7 C9 H9A 109.5
C7 C9 H9B 109.5
H9A C9 H9B 109.5
C7 C9 H9C 109.5
H9A C9 H9C 109.5
H9B C9 H9C 109.5
C7 C10 H10A 109.5
C7 C10 H10B 109.5
H10A C10 H10B 109.5
C7 C10 H10C 109.5
H10A C10 H10C 109.5
H10B C10 H10C 109.5
C16 C11 C17 108.4(3)
C16 C11 C12 105.3(3)
C17 C11 C12 107.1(3)
C16 C11 C1 113.8(3)
C17 C11 C1 111.4(3)
C12 C11 C1 110.5(3)
C13 C12 C11 112.0(3)
C13 C12 H12A 109.2
C11 C12 H12A 109.2
C13 C12 H12B 109.2
C11 C12 H12B 109.2
H12A C12 H12B 107.9
C19 C13 C14 109.2(4)
C19 C13 C12 110.3(3)
C14 C13 C12 108.7(3)
C19 C13 H13 109.5
C14 C13 H13 109.5
C12 C13 H13 109.5
C15 C14 C13 109.6(3)
C15 C14 H14A 109.8
C13 C14 H14A 109.8
C15 C14 H14B 109.8
C13 C14 H14B 109.8
H14A C14 H14B 108.2
C14 C15 C16 109.1(3)
C14 C15 C20 110.8(4)
C16 C15 C20 109.0(3)
C14 C15 H15 109.3
C16 C15 H15 109.3
C20 C15 H15 109.3
C15 C16 C11 112.9(3)
C15 C16 H16A 109.0
C11 C16 H16A 109.0
C15 C16 H16B 109.0
C11 C16 H16B 109.0
H16A C16 H16B 107.8
C11 C17 C18 111.3(3)
C11 C17 H17A 109.4
C18 C17 H17A 109.4
C11 C17 H17B 109.4
C18 C17 H17B 109.4
H17A C17 H17B 108.0
C19 C18 C20 109.8(4)
C19 C18 C17 110.1(4)
C20 C18 C17 107.8(4)
C19 C18 H18 109.7
C20 C18 H18 109.7
C17 C18 H18 109.7
C13 C19 C18 109.7(4)
C13 C19 H19A 109.7
C18 C19 H19A 109.7
C13 C19 H19B 109.7
C18 C19 H19B 109.7
H19A C19 H19B 108.2
C15 C20 C18 108.9(3)
C15 C20 H20A 109.9
C18 C20 H20A 109.9
C15 C20 H20B 109.9
C18 C20 H20B 109.9
H20A C20 H20B 108.3
Si3 C21 H21A 109.5
Si3 C21 H21B 109.5
H21A C21 H21B 109.5
Si3 C21 H21C 109.5
H21A C21 H21C 109.5
H21B C21 H21C 109.5
C25 C22 C24 106.7(3)
C25 C22 C23 107.6(4)
C24 C22 C23 108.1(4)
C25 C22 Si3 113.2(2)
C24 C22 Si3 113.9(3)
C23 C22 Si3 107.0(3)
C22 C23 H23A 109.5
C22 C23 H23B 109.5
H23A C23 H23B 109.5
C22 C23 H23C 109.5
H23A C23 H23C 109.5
H23B C23 H23C 109.5
C22 C24 H24A 109.5
C22 C24 H24B 109.5
H24A C24 H24B 109.5
C22 C24 H24C 109.5
H24A C24 H24C 109.5
H24B C24 H24C 109.5
C22 C25 H25A 109.5
C22 C25 H25B 109.5
H25A C25 H25B 109.5
C22 C25 H25C 109.5
H25A C25 H25C 109.5
H25B C25 H25C 109.5
C28 C26 C29 107.0(4)
C28 C26 C27 107.3(4)
C29 C26 C27 108.3(4)
C28 C26 Si3 113.5(3)
C29 C26 Si3 113.3(3)
C27 C26 Si3 107.1(3)
C26 C27 H27A 109.5
C26 C27 H27B 109.5
H27A C27 H27B 109.5
C26 C27 H27C 109.5
H27A C27 H27C 109.5
H27B C27 H27C 109.5
C26 C28 H28A 109.5
C26 C28 H28B 109.5
H28A C28 H28B 109.5
C26 C28 H28C 109.5
H28A C28 H28C 109.5
H28B C28 H28C 109.5
C26 C29 H29A 109.5
C26 C29 H29B 109.5
H29A C29 H29B 109.5
C26 C29 H29C 109.5
H29A C29 H29C 109.5
H29B C29 H29C 109.5
O1 C30 C31 106.2(4)
O1 C30 H30A 110.5
C31 C30 H30A 110.5
O1 C30 H30B 110.5
C31 C30 H30B 110.5
H30A C30 H30B 108.7
C32 C31 C30 108.9(4)
C32 C31 H31A 109.9
C30 C31 H31A 109.9
C32 C31 H31B 109.9
C30 C31 H31B 109.9
H31A C31 H31B 108.3
C31 C32 C33 107.3(4)
C31 C32 H32A 110.3
C33 C32 H32A 110.3
C31 C32 H32B 110.3
C33 C32 H32B 110.3
H32A C32 H32B 108.5
O1 C33 C32 108.2(4)
O1 C33 H33A 110.1
C32 C33 H33A 110.1
O1 C33 H33B 110.1
C32 C33 H33B 110.1
H33A C33 H33B 108.4
O2 C34 C35 106.7(4)
O2 C34 H34A 110.4
C35 C34 H34A 110.4
O2 C34 H34B 110.4
C35 C34 H34B 110.4
H34A C34 H34B 108.6
C36 C35 C34 107.1(4)
C36 C35 H35A 110.3
C34 C35 H35A 110.3
C36 C35 H35B 110.3
C34 C35 H35B 110.3
H35A C35 H35B 108.5
C35 C36 C37 109.6(5)
C35 C36 H36A 109.7
C37 C36 H36A 109.7
C35 C36 H36B 109.7
C37 C36 H36B 109.7
H36A C36 H36B 108.2
O2 C37 C36 106.0(4)
O2 C37 H37A 110.5
C36 C37 H37A 110.5
O2 C37 H37B 110.5
C36 C37 H37B 110.5
H37A C37 H37B 108.7
O1 Li1 O2 110.8(3)
O1 Li1 Si2 125.8(3)
O2 Li1 Si2 120.9(3)

loop_
_geom_bond_atom_site_label_1
_geom_bond_atom_site_label_2
_geom_bond_distance
Si1 C2 1.895(3)
Si1 C1 1.899(4)
Si1 C7 1.949(4)
Si1 C3 1.960(3)
Si2 C1 1.773(3)
Si2 Si3 2.4345(15)
Si2 Li1 2.613(6)
Si3 C21 1.893(4)
Si3 C26 1.931(4)
Si3 C22 1.935(3)
O1 C33 1.412(4)
O1 C30 1.438(4)
O1 Li1 1.908(6)
O2 C34 1.418(5)
O2 C37 1.431(4)
O2 Li1 1.955(6)
C1 C11 1.555(4)
C2 H2A 0.9700
C2 H2B 0.9700
C2 H2C 0.9700
C3 C4 1.536(5)
C3 C6 1.541(5)
C3 C5 1.540(5)
C4 H4A 0.9700
C4 H4B 0.9700
C4 H4C 0.9700
C5 H5A 0.9700
C5 H5B 0.9700
C5 H5C 0.9700
C6 H6A 0.9700
C6 H6B 0.9700
C6 H6C 0.9700
C7 C8 1.537(5)
C7 C9 1.542(5)
C7 C10 1.548(5)
C8 H8A 0.9700
C8 H8B 0.9700
C8 H8C 0.9700
C9 H9A 0.9700
C9 H9B 0.9700
C9 H9C 0.9700
C10 H10A 0.9700
C10 H10B 0.9700
C10 H10C 0.9700
C11 C16 1.526(4)
C11 C17 1.541(4)
C11 C12 1.552(5)
C12 C13 1.541(5)
C12 H12A 0.9800
C12 H12B 0.9800
C13 C19 1.506(6)
C13 C14 1.520(5)
C13 H13 0.9900
C14 C15 1.508(6)
C14 H14A 0.9800
C14 H14B 0.9800
C15 C16 1.520(5)
C15 C20 1.523(5)
C15 H15 0.9900
C16 H16A 0.9800
C16 H16B 0.9800
C17 C18 1.554(5)
C17 H17A 0.9800
C17 H17B 0.9800
C18 C19 1.532(7)
C18 C20 1.538(6)
C18 H18 0.9900
C19 H19A 0.9800
C19 H19B 0.9800
C20 H20A 0.9800
C20 H20B 0.9800
C21 H21A 0.9700
C21 H21B 0.9700
C21 H21C 0.9700
C22 C25 1.522(5)
C22 C24 1.527(5)
C22 C23 1.532(6)
C23 H23A 0.9700
C23 H23B 0.9700
C23 H23C 0.9700
C24 H24A 0.9700
C24 H24B 0.9700
C24 H24C 0.9700
C25 H25A 0.9700
C25 H25B 0.9700
C25 H25C 0.9700
C26 C28 1.531(6)
C26 C29 1.540(6)
C26 C27 1.537(5)
C27 H27A 0.9700
C27 H27B 0.9700
C27 H27C 0.9700
C28 H28A 0.9700
C28 H28B 0.9700
C28 H28C 0.9700
C29 H29A 0.9700
C29 H29B 0.9700
C29 H29C 0.9700
C30 C31 1.458(5)
C30 H30A 0.9800
C30 H30B 0.9800
C31 C32 1.418(6)
C31 H31A 0.9800
C31 H31B 0.9800
C32 C33 1.452(5)
C32 H32A 0.9800
C32 H32B 0.9800
C33 H33A 0.9800
C33 H33B 0.9800
C34 C35 1.492(6)
C34 H34A 0.9800
C34 H34B 0.9800
C35 C36 1.362(7)
C35 H35A 0.9800
C35 H35B 0.9800
C36 C37 1.459(7)
C36 H36A 0.9800
C36 H36B 0.9800
C37 H37A 0.9800
C37 H37B 0.9800
